data_1502036
loop_
_publ_author_name
'Chen, Jiun-Jia'
'Li, Kuan-Ting'
'Yang, Ding-Yah'

_publ_section_title
;
 Synthesis of coumarin/phenanthridine-fused heterocycles and their
 photochemical and thermochromic properties.
;
_journal_issue 7
_journal_name_full 'Organic letters'
_journal_page_first 1658
_journal_page_last 1661
_journal_paper_doi 10.1021/ol200117b
_journal_volume 13
_journal_year 2011
_chemical_formula_moiety 'C24 H19 N3 O2'
_chemical_formula_sum 'C24 H19 N3 O2'
_chemical_formula_weight 381.42
_space_group_IT_number 15
_symmetry_cell_setting monoclinic
_symmetry_Int_Tables_number 15
_symmetry_space_group_name_Hall '-C 2yc'
_symmetry_space_group_name_H-M 'C 1 2/c 1'
_atom_sites_solution_hydrogens geom
_atom_sites_solution_primary direct
_atom_sites_solution_secondary difmap
_audit_creation_method SHELXL-97
_cell_angle_alpha 90.00
_cell_angle_beta 100.169(2)
_cell_angle_gamma 90.00
_cell_formula_units_Z 8
_cell_length_a 21.849(3)
_cell_length_b 12.3571(15)
_cell_length_c 16.732(2)
_cell_measurement_reflns_used 3865
_cell_measurement_temperature 297(2)
_cell_measurement_theta_max 25.747
_cell_measurement_theta_min 2.353
_cell_volume 4446.5(10)
_computing_cell_refinement 'Bruker SMART'
_computing_data_collection 'Bruker SMART'
_computing_data_reduction 'Bruker SHELXTL'
_computing_molecular_graphics 'Bruker SHELXTL'
_computing_publication_material 'Bruker SHELXTL'
_computing_structure_refinement 'SHELXL-97 (Sheldrick, 1997)'
_computing_structure_solution 'SHELXS-97 (Sheldrick, 1990)'
_diffrn_ambient_temperature 297(2)
_diffrn_measured_fraction_theta_full 0.994
_diffrn_measured_fraction_theta_max 0.994
_diffrn_measurement_device_type 'CCD area detector'
_diffrn_measurement_method 'phi and omega scans'
_diffrn_radiation_monochromator graphite
_diffrn_radiation_probe x-ray
_diffrn_radiation_type MoK\a
_diffrn_radiation_wavelength 0.71073
_diffrn_reflns_av_R_equivalents 0.0361
_diffrn_reflns_av_sigmaI/netI 0.0313
_diffrn_reflns_limit_h_max 25
_diffrn_reflns_limit_h_min -26
_diffrn_reflns_limit_k_max 15
_diffrn_reflns_limit_k_min -15
_diffrn_reflns_limit_l_max 14
_diffrn_reflns_limit_l_min -20
_diffrn_reflns_number 12359
_diffrn_reflns_theta_full 26.05
_diffrn_reflns_theta_max 26.05
_diffrn_reflns_theta_min 1.89
_diffrn_source 'fine-focus sealed tube'
_exptl_absorpt_coefficient_mu 0.074
_exptl_absorpt_correction_T_max 1.000000
_exptl_absorpt_correction_T_min 0.767743
_exptl_absorpt_correction_type empirical
_exptl_absorpt_process_details empirical
_exptl_crystal_colour brown
_exptl_crystal_density_diffrn 1.140
_exptl_crystal_density_method 'not measured'
_exptl_crystal_description parallelepiped
_exptl_crystal_F_000 1600
_exptl_crystal_size_max 0.55
_exptl_crystal_size_mid 0.52
_exptl_crystal_size_min 0.41
_platon_squeeze_details ' '
_refine_diff_density_max 0.210
_refine_diff_density_min -0.188
_refine_diff_density_rms 0.043
_refine_ls_extinction_method none
_refine_ls_goodness_of_fit_ref 1.132
_refine_ls_hydrogen_treatment constr
_refine_ls_matrix_type full
_refine_ls_number_parameters 264
_refine_ls_number_reflns 4380
_refine_ls_number_restraints 0
_refine_ls_restrained_S_all 1.132
_refine_ls_R_factor_all 0.0892
_refine_ls_R_factor_gt 0.0596
_refine_ls_shift/su_max 0.002
_refine_ls_shift/su_mean 0.000
_refine_ls_structure_factor_coef Fsqd
_refine_ls_weighting_details 'calc w=1/[\s^2^(Fo^2^)+(0.0916P)^2^+1.8507P] where P=(Fo^2^+2Fc^2^)/3'
_refine_ls_weighting_scheme calc
_refine_ls_wR_factor_gt 0.1889
_refine_ls_wR_factor_ref 0.2014
_reflns_number_gt 2667
_reflns_number_total 4380
_reflns_threshold_expression >2sigma(I)
_cod_data_source_file ol200117b_si_001.cif
_cod_data_source_block jj001m
_cod_depositor_comments
;
The following automatic conversions were performed:

'_refine_ls_hydrogen_treatment' value 'constro' was replaced with the
value 'constr' as specified in the replacement file
'src/cod-tools/trunk/data/replacement-values/replacement_values.lst'.

Automatic conversion script
Id: cif_fix_values 5376 2017-05-30 11:51:03Z andrius 
;
_cod_original_cell_volume 4446.5(9)
_cod_original_sg_symbol_H-M 'C 2/c'
_cod_database_code 1502036

loop_
_symmetry_equiv_pos_as_xyz
'x, y, z'
'-x, y, -z+1/2'
'x+1/2, y+1/2, z'
'-x+1/2, y+1/2, -z+1/2'
'-x, -y, -z'
'x, -y, z-1/2'
'-x+1/2, -y+1/2, -z'
'x+1/2, -y+1/2, z-1/2'

loop_
_atom_site_label
_atom_site_type_symbol
_atom_site_fract_x
_atom_site_fract_y
_atom_site_fract_z
_atom_site_U_iso_or_equiv
_atom_site_adp_type
_atom_site_occupancy
_atom_site_symmetry_multiplicity
_atom_site_calc_flag
_atom_site_refinement_flags
O1 O 0.44111(8) 0.58910(15) 0.03098(10) 0.0611(5) Uani 1 1 d .
O2 O 0.47672(9) 0.48237(15) 0.13298(11) 0.0658(5) Uani 1 1 d .
N1 N 0.37529(12) 0.8008(2) -0.20421(14) 0.0805(8) Uani 1 1 d .
N2 N 0.37850(11) 0.71704(18) 0.42329(12) 0.0624(6) Uani 1 1 d .
N3 N 0.28467(13) 0.4962(2) 0.39655(15) 0.0797(7) Uani 1 1 d .
C1 C 0.40346(11) 0.6728(2) -0.00395(15) 0.0536(6) Uani 1 1 d .
C2 C 0.40805(12) 0.6956(2) -0.08327(15) 0.0603(7) Uani 1 1 d .
H2A H 0.4358 0.6571 -0.1087 0.072 Uiso 1 1 calc R
C3 C 0.37139(13) 0.7759(2) -0.12523(15) 0.0617(7) Uani 1 1 d .
C4 C 0.33043(14) 0.8317(2) -0.08335(17) 0.0716(8) Uani 1 1 d .
H4A H 0.3049 0.8855 -0.1102 0.086 Uiso 1 1 calc R
C5 C 0.32749(13) 0.8088(2) -0.00469(16) 0.0641(7) Uani 1 1 d .
H5A H 0.3003 0.8481 0.0210 0.077 Uiso 1 1 calc R
C6 C 0.36398(11) 0.7281(2) 0.03901(15) 0.0537(6) Uani 1 1 d .
C7 C 0.36573(11) 0.70148(19) 0.12356(14) 0.0491(6) Uani 1 1 d .
C8 C 0.33215(11) 0.7575(2) 0.17456(15) 0.0536(6) Uani 1 1 d .
H8A H 0.3061 0.8138 0.1532 0.064 Uiso 1 1 calc R
C9 C 0.33682(11) 0.73110(19) 0.25613(15) 0.0513(6) Uani 1 1 d .
C10 C 0.30476(11) 0.7919(2) 0.31218(14) 0.0533(6) Uani 1 1 d .
C11 C 0.25501(13) 0.8590(2) 0.28577(17) 0.0648(7) Uani 1 1 d .
H11A H 0.2389 0.8624 0.2305 0.078 Uiso 1 1 calc R
C12 C 0.22843(15) 0.9209(2) 0.33861(19) 0.0745(8) Uani 1 1 d .
H12A H 0.1951 0.9661 0.3192 0.089 Uiso 1 1 calc R
C13 C 0.25152(16) 0.9155(2) 0.42028(19) 0.0742(8) Uani 1 1 d .
H13A H 0.2340 0.9579 0.4563 0.089 Uiso 1 1 calc R
C14 C 0.29997(15) 0.8487(2) 0.44903(17) 0.0707(8) Uani 1 1 d .
H14A H 0.3149 0.8455 0.5046 0.085 Uiso 1 1 calc R
C15 C 0.32784(13) 0.7844(2) 0.39632(15) 0.0575(6) Uani 1 1 d .
C16 C 0.37930(12) 0.6195(2) 0.37648(15) 0.0594(7) Uani 1 1 d .
H16A H 0.4183 0.5812 0.3962 0.071 Uiso 1 1 calc R
C17 C 0.37681(11) 0.6466(2) 0.28794(14) 0.0512(6) Uani 1 1 d .
C18 C 0.41029(11) 0.59163(19) 0.23946(14) 0.0513(6) Uani 1 1 d .
H18A H 0.4366 0.5360 0.2614 0.062 Uiso 1 1 calc R
C19 C 0.40559(10) 0.61744(18) 0.15816(14) 0.0474(6) Uani 1 1 d .
C20 C 0.44298(11) 0.5577(2) 0.10948(14) 0.0517(6) Uani 1 1 d .
C21 C 0.41540(18) 0.7419(3) -0.2475(2) 0.1033(13) Uani 1 1 d .
H21A H 0.4575 0.7473 -0.2192 0.155 Uiso 1 1 calc R
H21B H 0.4125 0.7715 -0.3011 0.155 Uiso 1 1 calc R
H21C H 0.4031 0.6672 -0.2513 0.155 Uiso 1 1 calc R
C22 C 0.33780(19) 0.8866(3) -0.2468(2) 0.1007(11) Uani 1 1 d .
H22A H 0.2956 0.8790 -0.2387 0.151 Uiso 1 1 calc R
H22B H 0.3392 0.8823 -0.3037 0.151 Uiso 1 1 calc R
H22C H 0.3538 0.9554 -0.2261 0.151 Uiso 1 1 calc R
C23 C 0.40118(16) 0.7045(3) 0.51030(16) 0.0805(9) Uani 1 1 d .
H23A H 0.3988 0.7728 0.5370 0.121 Uiso 1 1 calc R
H23B H 0.4436 0.6803 0.5190 0.121 Uiso 1 1 calc R
H23C H 0.3761 0.6523 0.5321 0.121 Uiso 1 1 calc R
C24 C 0.32638(14) 0.5474(2) 0.38770(15) 0.0598(7) Uani 1 1 d .

loop_
_atom_site_aniso_label
_atom_site_aniso_U_11
_atom_site_aniso_U_22
_atom_site_aniso_U_33
_atom_site_aniso_U_23
_atom_site_aniso_U_13
_atom_site_aniso_U_12
O1 0.0608(11) 0.0732(12) 0.0513(11) -0.0033(8) 0.0158(8) 0.0168(9)
O2 0.0656(11) 0.0711(12) 0.0588(11) -0.0099(9) 0.0054(8) 0.0224(10)
N1 0.0925(19) 0.0979(19) 0.0537(14) 0.0100(13) 0.0203(13) 0.0196(15)
N2 0.0709(14) 0.0698(14) 0.0446(12) -0.0027(10) 0.0049(10) 0.0042(12)
N3 0.0929(19) 0.0877(18) 0.0627(16) -0.0035(13) 0.0249(14) -0.0092(16)
C1 0.0507(14) 0.0587(15) 0.0525(14) -0.0067(11) 0.0117(11) 0.0041(12)
C2 0.0613(16) 0.0705(17) 0.0527(15) -0.0063(13) 0.0195(12) 0.0035(14)
C3 0.0639(16) 0.0738(18) 0.0487(15) -0.0019(13) 0.0138(12) 0.0007(14)
C4 0.0786(19) 0.085(2) 0.0522(16) 0.0073(14) 0.0137(13) 0.0201(16)
C5 0.0646(17) 0.0748(18) 0.0548(16) 0.0007(13) 0.0155(12) 0.0183(14)
C6 0.0522(14) 0.0632(15) 0.0463(14) -0.0040(11) 0.0108(10) 0.0054(12)
C7 0.0449(13) 0.0580(14) 0.0451(13) -0.0032(11) 0.0101(10) 0.0006(11)
C8 0.0512(14) 0.0601(15) 0.0507(14) 0.0010(11) 0.0125(11) 0.0109(12)
C9 0.0493(13) 0.0570(14) 0.0489(14) -0.0029(11) 0.0127(10) 0.0012(11)
C10 0.0525(14) 0.0601(15) 0.0495(14) -0.0014(11) 0.0154(11) 0.0022(12)
C11 0.0679(17) 0.0761(18) 0.0546(15) 0.0013(13) 0.0223(13) 0.0168(15)
C12 0.077(2) 0.0773(19) 0.076(2) -0.0004(15) 0.0312(16) 0.0193(16)
C13 0.092(2) 0.0706(18) 0.069(2) -0.0083(15) 0.0386(16) 0.0094(17)
C14 0.093(2) 0.0721(18) 0.0522(16) -0.0069(13) 0.0278(15) -0.0047(17)
C15 0.0685(16) 0.0573(14) 0.0490(14) -0.0042(12) 0.0169(12) -0.0062(13)
C16 0.0572(15) 0.0714(17) 0.0494(15) 0.0026(12) 0.0092(11) 0.0117(13)
C17 0.0476(13) 0.0609(15) 0.0448(13) 0.0002(11) 0.0067(10) 0.0045(12)
C18 0.0473(13) 0.0546(14) 0.0512(14) 0.0005(11) 0.0062(10) 0.0045(11)
C19 0.0419(12) 0.0487(13) 0.0515(14) -0.0053(11) 0.0076(10) 0.0010(10)
C20 0.0453(13) 0.0592(15) 0.0493(14) -0.0100(12) 0.0052(10) -0.0004(12)
C21 0.107(3) 0.147(3) 0.064(2) 0.009(2) 0.0381(19) 0.030(2)
C22 0.114(3) 0.124(3) 0.067(2) 0.022(2) 0.0245(19) 0.015(2)
C23 0.095(2) 0.097(2) 0.0449(16) 0.0006(15) -0.0003(14) 0.0022(18)
C24 0.0677(17) 0.0669(16) 0.0467(15) 0.0020(12) 0.0158(12) 0.0049(15)

loop_
_atom_type_symbol
_atom_type_description
_atom_type_scat_dispersion_real
_atom_type_scat_dispersion_imag
_atom_type_scat_source
C C 0.0033 0.0016 'International Tables Vol C Tables 4.2.6.8 and 6.1.1.4'
H H 0.0000 0.0000 'International Tables Vol C Tables 4.2.6.8 and 6.1.1.4'
N N 0.0061 0.0033 'International Tables Vol C Tables 4.2.6.8 and 6.1.1.4'
O O 0.0106 0.0060 'International Tables Vol C Tables 4.2.6.8 and 6.1.1.4'

loop_
_geom_angle_atom_site_label_1
_geom_angle_atom_site_label_2
_geom_angle_atom_site_label_3
_geom_angle
C20 O1 C1 122.27(18)
C3 N1 C22 120.8(3)
C3 N1 C21 121.3(3)
C22 N1 C21 117.9(3)
C15 N2 C16 114.1(2)
C15 N2 C23 119.7(2)
C16 N2 C23 114.8(2)
C2 C1 O1 114.9(2)
C2 C1 C6 123.6(2)
O1 C1 C6 121.6(2)
C1 C2 C3 120.0(2)
C1 C2 H2A 120.0
C3 C2 H2A 120.0
N1 C3 C2 121.3(2)
N1 C3 C4 121.3(3)
C2 C3 C4 117.4(2)
C5 C4 C3 121.4(3)
C5 C4 H4A 119.3
C3 C4 H4A 119.3
C4 C5 C6 122.3(2)
C4 C5 H5A 118.8
C6 C5 H5A 118.8
C1 C6 C5 115.3(2)
C1 C6 C7 118.7(2)
C5 C6 C7 126.0(2)
C19 C7 C8 117.7(2)
C19 C7 C6 118.4(2)
C8 C7 C6 123.8(2)
C9 C8 C7 121.8(2)
C9 C8 H8A 119.1
C7 C8 H8A 119.1
C8 C9 C17 118.7(2)
C8 C9 C10 123.1(2)
C17 C9 C10 118.2(2)
C15 C10 C11 118.8(2)
C15 C10 C9 118.4(2)
C11 C10 C9 122.7(2)
C12 C11 C10 121.9(3)
C12 C11 H11A 119.0
C10 C11 H11A 119.0
C11 C12 C13 119.4(3)
C11 C12 H12A 120.3
C13 C12 H12A 120.3
C14 C13 C12 120.5(3)
C14 C13 H13A 119.8
C12 C13 H13A 119.8
C13 C14 C15 121.2(3)
C13 C14 H14A 119.4
C15 C14 H14A 119.4
C10 C15 N2 119.0(2)
C10 C15 C14 118.1(3)
N2 C15 C14 122.8(2)
N2 C16 C17 110.3(2)
N2 C16 C24 110.3(2)
C17 C16 C24 111.1(2)
N2 C16 H16A 108.4
C17 C16 H16A 108.4
C24 C16 H16A 108.4
C18 C17 C9 120.5(2)
C18 C17 C16 122.8(2)
C9 C17 C16 116.7(2)
C17 C18 C19 121.0(2)
C17 C18 H18A 119.5
C19 C18 H18A 119.5
C18 C19 C7 120.4(2)
C18 C19 C20 118.9(2)
C7 C19 C20 120.7(2)
O2 C20 O1 116.5(2)
O2 C20 C19 125.4(2)
O1 C20 C19 118.1(2)
N1 C21 H21A 109.5
N1 C21 H21B 109.5
H21A C21 H21B 109.5
N1 C21 H21C 109.5
H21A C21 H21C 109.5
H21B C21 H21C 109.5
N1 C22 H22A 109.5
N1 C22 H22B 109.5
H22A C22 H22B 109.5
N1 C22 H22C 109.5
H22A C22 H22C 109.5
H22B C22 H22C 109.5
N2 C23 H23A 109.5
N2 C23 H23B 109.5
H23A C23 H23B 109.5
N2 C23 H23C 109.5
H23A C23 H23C 109.5
H23B C23 H23C 109.5
N3 C24 C16 177.2(3)

loop_
_geom_bond_atom_site_label_1
_geom_bond_atom_site_label_2
_geom_bond_distance
O1 C20 1.363(3)
O1 C1 1.385(3)
O2 C20 1.209(3)
N1 C3 1.374(3)
N1 C22 1.448(4)
N1 C21 1.431(4)
N2 C15 1.395(3)
N2 C16 1.439(3)
N2 C23 1.461(3)
N3 C24 1.140(3)
C1 C2 1.378(3)
C1 C6 1.395(3)
C2 C3 1.386(4)
C2 H2A 0.9300
C3 C4 1.411(4)
C4 C5 1.359(4)
C4 H4A 0.9300
C5 C6 1.400(4)
C5 H5A 0.9300
C6 C7 1.446(3)
C7 C19 1.412(3)
C7 C8 1.402(3)
C8 C9 1.389(3)
C8 H8A 0.9300
C9 C17 1.405(3)
C9 C10 1.472(3)
C10 C15 1.412(3)
C10 C11 1.376(4)
C11 C12 1.374(4)
C11 H11A 0.9300
C12 C13 1.372(4)
C12 H12A 0.9300
C13 C14 1.362(4)
C13 H13A 0.9300
C14 C15 1.403(4)
C14 H14A 0.9300
C16 C17 1.510(3)
C16 C24 1.498(4)
C16 H16A 0.9800
C17 C18 1.365(3)
C18 C19 1.383(3)
C18 H18A 0.9300
C19 C20 1.453(3)
C21 H21A 0.9600
C21 H21B 0.9600
C21 H21C 0.9600
C22 H22A 0.9600
C22 H22B 0.9600
C22 H22C 0.9600
C23 H23A 0.9600
C23 H23B 0.9600
C23 H23C 0.9600

loop_
_platon_squeeze_void_nr
_platon_squeeze_void_average_x
_platon_squeeze_void_average_y
_platon_squeeze_void_average_z
_platon_squeeze_void_volume
_platon_squeeze_void_count_electrons
_platon_squeeze_void_content
1 0.500 0.000 0.020 486 111 ' '
2 0.000 0.500 0.147 486 111 ' '
